data_2001208
loop_
_publ_author_name
'Po, H. N.'
'Shen, S.-C.'
'Doedens, R. J.'

_publ_section_title
;Structure of
 (<i>rac</i>-5,5,7,12,12,14-hexamethyl-1,4,8,11-tetraazacyclotetradecane)silver(II)
 diperchlorate dihydrate
;
_journal_issue 11
_journal_name_full 'Acta Crystallographica Section C'
_journal_page_first 1914
_journal_page_last 1916
_journal_paper_doi 10.1107/S0108270193004342
_journal_volume 49
_journal_year 1993
_chemical_formula_moiety 'C16 H36 Ag1 N4,2(Cl O4),2(H2 O)'
_chemical_formula_sum 'C16 H40 Ag Cl2 N4 O10'
_chemical_formula_weight 627.29
_space_group_crystal_system orthorhombic
_space_group_IT_number 60
_space_group_name_Hall '-P 2n 2ab'
_space_group_name_H-M_alt 'P b c n'
_atom_type_scat_source IntTabIV
_cell_angle_alpha 90.
_cell_angle_beta 90.
_cell_angle_gamma 90.
_cell_formula_units_Z 4
_cell_length_a 16.012(2)
_cell_length_b 8.7156(11)
_cell_length_c 19.130(3)
_cell_measurement_reflns_used 32
_cell_measurement_temperature 296
_cell_measurement_theta_max 15.0
_cell_measurement_theta_min 13.7
_cell_volume 2669.7(6)
_diffrn_measurement_device 'Nicolet R3m/V'
_diffrn_measurement_method \w/2\q
_diffrn_radiation_type MoK\a
_diffrn_radiation_wavelength 0.71073
_diffrn_reflns_limit_h_max 11
_diffrn_reflns_limit_h_min 0
_diffrn_reflns_limit_k_max 20
_diffrn_reflns_limit_k_min 0
_diffrn_reflns_limit_l_max 24
_diffrn_reflns_limit_l_min 0
_diffrn_reflns_number 3505
_diffrn_reflns_theta_max 27.5
_diffrn_standards_decay_% .0
_diffrn_standards_interval_count 97
_diffrn_standards_number 3
_exptl_absorpt_coefficient_mu 1.01
_exptl_absorpt_correction_T_max 0.301
_exptl_absorpt_correction_T_min 0.232
_exptl_absorpt_correction_type empirical
_exptl_crystal_colour Orange-yellow
_exptl_crystal_density_diffrn 1.561
_exptl_crystal_description Rhombus
_exptl_crystal_size_max 0.60
_exptl_crystal_size_mid 0.53
_exptl_crystal_size_min 0.20
_refine_diff_density_max '1.80 near Ag'
_refine_diff_density_min -0.59
_refine_ls_extinction_method none
_refine_ls_goodness_of_fit_obs 2.51
_refine_ls_hydrogen_treatment noref
_refine_ls_number_parameters 150
_refine_ls_number_reflns 1863
_refine_ls_R_factor_obs 0.0535
_refine_ls_shift/esd_max 0.019
_refine_ls_structure_factor_coef F
_refine_ls_weighting_details w=[\s^2^(F)+0.00038F^2^]^-1^
_refine_ls_weighting_scheme calc
_refine_ls_wR_factor_obs 0.0729
_reflns_number_observed 1863
_reflns_number_total 3505
_reflns_observed_criterion I>=3\s(I)
_cod_data_source_file hh1059.cif
_cod_data_source_block hh1059_structure_1_of_1
_cod_depositor_comments
;
 Correcting the symmetry operation list to match that of the '-P 2n 2ab'
 space group.

 Antanas Vaitkus,
 2017-07-11

 Marking attached hydrogen atoms.

 Antanas Vaitkus,
 2017-07-11

The following automatic conversions were performed:

'_refine_ls_weighting_scheme' value 'w=[\s^2^(F)+0.00038F^2^]^-1^'
was changed to 'calc'. New tag '_refine_ls_weighting_details' was
created. The value of the new tag was set to
'w=[\s^2^(F)+0.00038F^2^]^-1^'.

Automatic conversion script
Id: cif_fix_values 3143 2015-03-26 13:38:13Z robertas 
;
_cod_original_formula_sum 'C16 H40 Ag1 Cl2 N4 O10'
_cod_database_code 2001208

loop_
_space_group_symop_id
_space_group_symop_operation_xyz
1 x,y,z
2 -x+1/2,-y+1/2,z+1/2
3 x+1/2,-y+1/2,-z
4 -x,y,-z+1/2
5 -x,-y,-z
6 x+1/2,y+1/2,-z+1/2
7 -x+1/2,y+1/2,z
8 x,-y,z+1/2

loop_
_atom_site_label
_atom_site_fract_x
_atom_site_fract_y
_atom_site_fract_z
_atom_site_U_iso_or_equiv
_atom_site_attached_hydrogens
Ag(1) .0 .36640(10) .7500 .0443(2) 0
N(1) .0849(3) .3444(7) .6626(3) .0531(19) 0
N(2) -.1144(3) .3728(7) .6902(3) .0536(19) 0
C(1) .1588(4) .2704(11) .6960(4) .069(3) 0
C(2) .0499(4) .2631(9) .6014(3) .053(2) 0
C(3) -.0363(5) .3252(9) .5813(4) .061(3) 0
C(4) -.1141(4) .2783(8) .6238(4) .053(2) 0
C(5) -.1844(5) .3510(10) .7399(3) .067(3) 0
C(6) .1101(5) .2780(14) .5402(4) .094(4) 0
C(7) -.1918(4) .3242(12) .5811(4) .085(3) 0
C(8) -.1173(6) .1125(9) .6424(5) .083(4) 0
Cl(1) .1055(2) -.1977(3) .6310(2) .0860(9) 0
O(1) .0336(8) -.2028(18) .5952(5) .199(6) 0
O(2) .0955(7) -.1189(10) .6910(5) .164(5) 0
O(3) .1398(7) -.3317(10) .6359(10) .239(9) 0
O(4) .1597(11) -.1004(13) .5909(7) .227(7) 0
O(5) -.1150(5) -.2907(8) .6769(4) .116(3) 2
H(1D) .0996 .4390 .6483 ? 0
H(2B) -.1190 .4707 .6758 ? 0
H(1A) .2044 .2702 .6634 ? 0
H(1B) .1451 .1658 .7067 ? 0
H(2A) .0444 .1567 .6136 ? 0
H(3A) -.0464 .2972 .5335 ? 0
H(3B) -.0323 .4350 .5828 ? 0
H(5A) -.2267 .2916 .7168 ? 0
H(5B) -.2084 .4485 .7519 ? 0
H(6A) .1635 .2371 .5534 ? 0
H(6B) .0892 .2231 .5004 ? 0
H(6C) .1160 .3846 .5286 ? 0
H(7A) -.2415 .2965 .6061 ? 0
H(7B) -.1912 .4330 .5733 ? 0
H(7C) -.1907 .2717 .5370 ? 0
H(8A) -.0688 .0858 .6693 ? 0
H(8B) -.1666 .0934 .6696 ? 0
H(8C) -.1189 .0517 .6006 ? 0

loop_
_geom_angle_atom_site_label_1
_geom_angle_atom_site_label_2
_geom_angle_atom_site_label_3
_geom_angle_site_symmetry_3
_geom_angle
_geom_angle_publ_flag
N(1) Ag(1) N(2) . 97.2(2) yes
N(2) Ag(1) N(1) 2 83.0(2) yes
Ag(1) N(1) C(1) . 101.8(4) yes
C(1) N(1) C(2) . 115.6(6) yes
Ag(1) N(2) C(5) . 107.4(4) yes
N(1) C(1) C(5) 2 111.9(7) yes
C(2) C(3) C(4) . 120.1(6) yes
N(2) C(5) C(1) 2 112.6(6) yes
N(1) Ag(1) N(1) 2 169.8(3) yes
N(2) Ag(1) N(2) 2 177.0(3) yes
Ag(1) N(1) C(2) . 114.6(4) yes
Ag(1) N(2) C(4) . 115.3(4) yes
C(4) N(2) C(5) . 118.0(5) yes
N(1) C(2) C(3) . 111.8(6) yes
N(2) C(4) C(3) . 107.5(5) yes

loop_
_geom_bond_atom_site_label_1
_geom_bond_atom_site_label_2
_geom_bond_site_symmetry_2
_geom_bond_distance
_geom_bond_publ_flag
Ag(1) N(1) . 2.164(5) yes
N(1) C(1) . 1.492(9) yes
N(2) C(4) . 1.513(9) yes
C(1) C(5) 2 1.472(11) yes
C(3) C(4) . 1.544(10) yes
Ag(1) N(2) . 2.160(5) yes
N(1) C(2) . 1.478(9) yes
N(2) C(5) . 1.482(9) yes
C(2) C(3) . 1.532(10) yes
C(2) C(6) . 1.522(10) no
C(4) C(7) . 1.541(10) no
C(5) C(1) 2 1.472(11) no
Cl(1) O(2) . 1.346(9) no
Cl(1) O(4) . 1.436(14) no
C(4) C(8) . 1.489(11) no
Cl(1) O(1) . 1.340(13) no
Cl(1) O(3) . 1.294(10) no
